data_4513197
loop_
_publ_author_name
'Watkins-Curry, Pilanda'
'Burnett, Joseph Vade'
'Samanta, Tapas'
'Young, David P.'
'Stadler, Shane'
'Chan, Julia Y.'

_publ_section_title
;
 Strategic Crystal Growth and Physical Properties of Single-Crystalline
 LnCo2Al8(Ln = La--Nd, Sm, Yb)
;
_journal_issue 7
_journal_name_full 'Crystal Growth &amp; Design'
_journal_page_first 3293
_journal_paper_doi 10.1021/acs.cgd.5b00417
_journal_volume 15
_journal_year 2015
_chemical_formula_moiety 'Al8 Co2 Sm'
_chemical_formula_sum 'Al8 Co2 Sm'
_chemical_formula_weight 484.05
_space_group_crystal_system orthorhombic
_space_group_IT_number 55
_space_group_name_Hall '-P 2 2ab'
_space_group_name_H-M_alt 'P b a m'
_symmetry_space_group_name_Hall '-P 2 2ab'
_symmetry_space_group_name_H-M 'P b a m'
_audit_creation_method SHELXL-2014/7
_audit_update_record
;
2015-03-20 # Formatted by publCIF
;
_cell_angle_alpha 90
_cell_angle_beta 90
_cell_angle_gamma 90
_cell_formula_units_Z 4
_cell_length_a 12.4159(6)
_cell_length_b 14.3366(7)
_cell_length_c 3.9831(2)
_cell_measurement_temperature 300(2)
_cell_volume 709.00(6)
_computing_cell_refinement 'Bruker SAINT'
_computing_data_collection 'Bruker APEX2'
_computing_data_reduction 'Bruker SAINT'
_computing_molecular_graphics CrystalMaker
_computing_publication_material 'publCIF (Westrip, 2014)'
_computing_structure_refinement 'SHELXL-2014/7 (Sheldrick, 2014)'
_computing_structure_solution 'SHELXS Direct Methods (Sheldrick, 2013)'
_diffrn_ambient_temperature 300(2)
_diffrn_measured_fraction_theta_full 0.999
_diffrn_measured_fraction_theta_max 0.998
_diffrn_measurement_device_type 'Bruker Kappa D8 Quest CMOS'
_diffrn_measurement_method '\f and \w scans'
_diffrn_radiation_type MoK\a
_diffrn_radiation_wavelength 0.71073
_diffrn_reflns_av_R_equivalents 0.0684
_diffrn_reflns_av_unetI/netI 0.0293
_diffrn_reflns_laue_measured_fraction_full 0.999
_diffrn_reflns_laue_measured_fraction_max 0.998
_diffrn_reflns_limit_h_max 17
_diffrn_reflns_limit_h_min -17
_diffrn_reflns_limit_k_max 20
_diffrn_reflns_limit_k_min -20
_diffrn_reflns_limit_l_max 5
_diffrn_reflns_limit_l_min -4
_diffrn_reflns_number 17919
_diffrn_reflns_point_group_measured_fraction_full 0.999
_diffrn_reflns_point_group_measured_fraction_max 0.998
_diffrn_reflns_theta_full 25.242
_diffrn_reflns_theta_max 30.487
_diffrn_reflns_theta_min 2.842
_diffrn_source 'I\mS microfocus tube'
_exptl_absorpt_coefficient_mu 13.682
_exptl_absorpt_correction_T_max 0.794
_exptl_absorpt_correction_T_min 0.667
_exptl_absorpt_correction_type multi-scan
_exptl_absorpt_process_details SADABS(2014)
_exptl_crystal_colour silver
_exptl_crystal_density_diffrn 4.535
_exptl_crystal_description Fragment
_exptl_crystal_F_000 880
_exptl_crystal_size_max 0.03
_exptl_crystal_size_mid 0.02
_exptl_crystal_size_min 0.02
_refine_diff_density_max 1.796
_refine_diff_density_min -1.669
_refine_diff_density_rms 0.378
_refine_ls_extinction_coef 0.0038(4)
_refine_ls_extinction_expression Fc^*^=kFc[1+0.001xFc^2^\l^3^/sin(2\q)]^-1/4^
_refine_ls_extinction_method 'SHELXL-2014/7 (Sheldrick 2014'
_refine_ls_goodness_of_fit_ref 1.081
_refine_ls_hydrogen_treatment undef
_refine_ls_matrix_type full
_refine_ls_number_parameters 70
_refine_ls_number_reflns 1227
_refine_ls_number_restraints 0
_refine_ls_restrained_S_all 1.081
_refine_ls_R_factor_all 0.0310
_refine_ls_R_factor_gt 0.0298
_refine_ls_shift/su_max 0.010
_refine_ls_shift/su_mean 0.001
_refine_ls_structure_factor_coef Fsqd
_refine_ls_weighting_details 'w=1/[\s^2^(Fo^2^)+(0.0519P)^2^+1.1827P] where P=(Fo^2^+2Fc^2^)/3'
_refine_ls_weighting_scheme calc
_refine_ls_wR_factor_gt 0.0751
_refine_ls_wR_factor_ref 0.0766
_reflns_Friedel_coverage 0.000
_reflns_number_gt 1165
_reflns_number_total 1227
_reflns_threshold_expression 'I > 2\s(I)'
_cod_data_source_file cg5b00417_si_001.cif
_cod_data_source_block shelx
_cod_depositor_comments 'Adding full bibliography for 4513193--4513198.cif.'
_cod_database_code 4513197
_shelx_shelxl_version_number 2014/7
_shelx_space_group_comment
;
The symmetry employed for this shelxl refinement is uniquely defined
by the following loop, which should always be used as a source of
symmetry information in preference to the above space-group names.
They are only intended as comments.
;

loop_
_space_group_symop_operation_xyz
'x, y, z'
'-x, -y, z'
'-x+1/2, y+1/2, -z'
'x+1/2, -y+1/2, -z'
'-x, -y, -z'
'x, y, -z'
'x-1/2, -y-1/2, z'
'-x-1/2, y-1/2, z'

loop_
_atom_site_label
_atom_site_type_symbol
_atom_site_fract_x
_atom_site_fract_y
_atom_site_fract_z
_atom_site_U_iso_or_equiv
_atom_site_adp_type
_atom_site_occupancy
_atom_site_site_symmetry_order
_atom_site_calc_flag
_atom_site_refinement_flags_posn
_atom_site_refinement_flags_adp
_atom_site_refinement_flags_occupancy
Sm1 Sm 0.34072(2) 0.31860(2) 0.0000 0.00633(11) Uani 1 2 d S T P
Co1 Co 0.03465(5) 0.40587(3) 0.0000 0.00451(14) Uani 1 2 d S T P
Co2 Co 0.15186(4) 0.09645(4) 0.0000 0.00278(14) Uani 1 2 d S T P
Al1 Al 0.02488(11) 0.13203(8) 0.5000 0.0043(2) Uani 1 2 d S T P
Al2 Al 0.16078(9) 0.37873(9) 0.5000 0.0046(3) Uani 1 2 d S T P
Al3 Al 0.23627(11) 0.17348(8) 0.5000 0.0052(2) Uani 1 2 d S T P
Al4 Al 0.33187(10) 0.49076(9) 0.5000 0.0051(2) Uani 1 2 d S T P
Al5 Al 0.45251(12) 0.18034(7) 0.5000 0.0049(2) Uani 1 2 d S T P
Al6 Al 0.09658(9) 0.25308(7) 0.0000 0.0049(2) Uani 1 2 d S T P
Al7 Al 0.33983(9) 0.04444(10) 0.0000 0.0075(3) Uani 1 2 d S T P
Al8 Al 0.0000 0.5000 0.5000 0.0056(3) Uani 1 4 d S T P
Al9 Al 0.0000 0.0000 0.0000 0.0044(3) Uani 1 4 d S T P

loop_
_atom_site_aniso_label
_atom_site_aniso_U_11
_atom_site_aniso_U_22
_atom_site_aniso_U_33
_atom_site_aniso_U_23
_atom_site_aniso_U_13
_atom_site_aniso_U_12
Sm1 0.00627(17) 0.01071(16) 0.00200(15) 0.000 0.000 -0.00146(6)
Co1 0.0062(3) 0.0053(2) 0.0020(2) 0.000 0.000 0.00095(17)
Co2 0.0037(3) 0.0040(3) 0.0007(3) 0.000 0.000 0.00017(15)
Al1 0.0040(5) 0.0060(5) 0.0030(5) 0.000 0.000 0.0001(4)
Al2 0.0041(6) 0.0061(5) 0.0037(6) 0.000 0.000 0.0003(4)
Al3 0.0039(6) 0.0080(5) 0.0038(5) 0.000 0.000 -0.0020(4)
Al4 0.0070(6) 0.0054(5) 0.0028(5) 0.000 0.000 -0.0020(4)
Al5 0.0046(6) 0.0060(5) 0.0042(5) 0.000 0.000 0.0012(4)
Al6 0.0063(6) 0.0043(5) 0.0041(5) 0.000 0.000 0.0008(4)
Al7 0.0059(7) 0.0104(7) 0.0060(7) 0.000 0.000 0.0023(4)
Al8 0.0088(9) 0.0059(6) 0.0022(7) 0.000 0.000 0.0017(6)
Al9 0.0036(7) 0.0057(6) 0.0040(7) 0.000 0.000 -0.0019(6)

loop_
_atom_type_symbol
_atom_type_description
_atom_type_scat_dispersion_real
_atom_type_scat_dispersion_imag
_atom_type_scat_source
Al Al 0.0645 0.0514 'International Tables Vol C Tables 4.2.6.8 and 6.1.1.4'
Co Co 0.3494 0.9721 'International Tables Vol C Tables 4.2.6.8 and 6.1.1.4'
Sm Sm -0.1638 3.4418 'International Tables Vol C Tables 4.2.6.8 and 6.1.1.4'

loop_
_geom_angle_atom_site_label_1
_geom_angle_atom_site_label_2
_geom_angle_atom_site_label_3
_geom_angle
_geom_angle_site_symmetry_1
_geom_angle_site_symmetry_3
Al1 Sm1 Al1 79.52(3) 7_665 7_664
Al1 Sm1 Al2 150.79(4) 7_665 1_554
Al1 Sm1 Al2 93.14(3) 7_664 1_554
Al1 Sm1 Al2 93.14(3) 7_665 .
Al1 Sm1 Al2 150.79(4) 7_664 .
Al2 Sm1 Al2 79.50(3) 1_554 .
Al1 Sm1 Al5 103.00(3) 7_665 1_554
Al1 Sm1 Al5 53.99(3) 7_664 1_554
Al2 Sm1 Al5 94.95(3) 1_554 1_554
Al2 Sm1 Al5 154.03(3) . 1_554
Al1 Sm1 Al5 53.99(3) 7_665 .
Al1 Sm1 Al5 103.00(3) 7_664 .
Al2 Sm1 Al5 154.04(3) 1_554 .
Al2 Sm1 Al5 94.96(3) . .
Al5 Sm1 Al5 78.91(3) 1_554 .
Al1 Sm1 Al3 92.75(2) 7_665 .
Al1 Sm1 Al3 148.71(3) 7_664 .
Al2 Sm1 Al3 106.92(3) 1_554 .
Al2 Sm1 Al3 58.98(3) . .
Al5 Sm1 Al3 99.55(3) 1_554 .
Al5 Sm1 Al3 50.55(4) . .
Al1 Sm1 Al3 148.71(3) 7_665 1_554
Al1 Sm1 Al3 92.75(2) 7_664 1_554
Al2 Sm1 Al3 58.98(3) 1_554 1_554
Al2 Sm1 Al3 106.91(3) . 1_554
Al5 Sm1 Al3 50.55(4) 1_554 1_554
Al5 Sm1 Al3 99.55(3) . 1_554
Al3 Sm1 Al3 78.18(3) . 1_554
Al1 Sm1 Al4 56.44(3) 7_665 .
Al1 Sm1 Al4 104.48(3) 7_664 .
Al2 Sm1 Al4 99.28(3) 1_554 .
Al2 Sm1 Al4 50.11(3) . .
Al5 Sm1 Al4 154.97(3) 1_554 .
Al5 Sm1 Al4 96.23(2) . .
Al3 Sm1 Al4 95.88(2) . .
Al3 Sm1 Al4 153.35(3) 1_554 .
Al1 Sm1 Al4 104.48(3) 7_665 1_554
Al1 Sm1 Al4 56.44(3) 7_664 1_554
Al2 Sm1 Al4 50.10(3) 1_554 1_554
Al2 Sm1 Al4 99.28(3) . 1_554
Al5 Sm1 Al4 96.23(2) 1_554 1_554
Al5 Sm1 Al4 154.97(3) . 1_554
Al3 Sm1 Al4 153.36(3) . 1_554
Al3 Sm1 Al4 95.88(2) 1_554 1_554
Al4 Sm1 Al4 77.74(3) . 1_554
Al1 Sm1 Al6 140.238(16) 7_665 .
Al1 Sm1 Al6 140.238(16) 7_664 .
Al2 Sm1 Al6 52.90(2) 1_554 .
Al2 Sm1 Al6 52.90(2) . .
Al5 Sm1 Al6 103.64(3) 1_554 .
Al5 Sm1 Al6 103.64(3) . .
Al3 Sm1 Al6 54.04(3) . .
Al3 Sm1 Al6 54.04(3) 1_554 .
Al4 Sm1 Al6 101.37(3) . .
Al4 Sm1 Al6 101.37(3) 1_554 .
Al1 Sm1 Al9 51.287(18) 7_665 3
Al1 Sm1 Al9 51.287(18) 7_664 3
Al2 Sm1 Al9 102.35(2) 1_554 3
Al2 Sm1 Al9 102.35(2) . 3
Al5 Sm1 Al9 103.61(2) 1_554 3
Al5 Sm1 Al9 103.61(2) . 3
Al3 Sm1 Al9 140.609(15) . 3
Al3 Sm1 Al9 140.610(15) 1_554 3
Al4 Sm1 Al9 53.26(2) . 3
Al4 Sm1 Al9 53.26(2) 1_554 3
Al6 Sm1 Al9 144.468(19) . 3
Al6 Co1 Al8 125.404(10) . .
Al6 Co1 Al8 125.404(10) . 1_554
Al8 Co1 Al8 109.158(19) . 1_554
Al6 Co1 Al7 125.75(5) . 7_565
Al8 Co1 Al7 71.04(2) . 7_565
Al8 Co1 Al7 71.04(2) 1_554 7_565
Al6 Co1 Al7 122.55(5) . 3
Al8 Co1 Al7 70.985(18) . 3
Al8 Co1 Al7 70.985(18) 1_554 3
Al7 Co1 Al7 111.70(4) 7_565 3
Al6 Co1 Al5 71.09(3) . 7_564
Al8 Co1 Al5 146.27(4) . 7_564
Al8 Co1 Al5 64.01(2) 1_554 7_564
Al7 Co1 Al5 75.75(4) 7_565 7_564
Al7 Co1 Al5 128.81(2) 3 7_564
Al6 Co1 Al5 71.09(3) . 7_565
Al8 Co1 Al5 64.01(2) . 7_565
Al8 Co1 Al5 146.27(4) 1_554 7_565
Al7 Co1 Al5 75.75(4) 7_565 7_565
Al7 Co1 Al5 128.81(2) 3 7_565
Al5 Co1 Al5 102.36(5) 7_564 7_565
Al6 Co1 Al2 69.78(3) . .
Al8 Co1 Al2 63.78(2) . .
Al8 Co1 Al2 145.54(4) 1_554 .
Al7 Co1 Al2 128.97(2) 7_565 .
Al7 Co1 Al2 75.07(4) 3 .
Al5 Co1 Al2 140.87(4) 7_564 .
Al5 Co1 Al2 64.22(4) 7_565 .
Al6 Co1 Al2 69.78(3) . 1_554
Al8 Co1 Al2 145.54(4) . 1_554
Al8 Co1 Al2 63.78(2) 1_554 1_554
Al7 Co1 Al2 128.97(2) 7_565 1_554
Al7 Co1 Al2 75.07(4) 3 1_554
Al5 Co1 Al2 64.22(4) 7_564 1_554
Al5 Co1 Al2 140.87(4) 7_565 1_554
Al2 Co1 Al2 101.97(4) . 1_554
Al6 Co1 Co1 178.34(4) . 5_565
Al8 Co1 Co1 54.579(10) . 5_565
Al8 Co1 Co1 54.579(10) 1_554 5_565
Al7 Co1 Co1 55.91(4) 7_565 5_565
Al7 Co1 Co1 55.79(3) 3 5_565
Al5 Co1 Co1 109.85(3) 7_564 5_565
Al5 Co1 Co1 109.85(3) 7_565 5_565
Al2 Co1 Co1 109.28(3) . 5_565
Al2 Co1 Co1 109.28(3) 1_554 5_565
Al9 Co2 Al6 109.26(4) . .
Al9 Co2 Al7 126.03(5) . .
Al6 Co2 Al7 124.71(5) . .
Al9 Co2 Al3 126.70(3) . 1_554
Al6 Co2 Al3 72.60(3) . 1_554
Al7 Co2 Al3 74.68(4) . 1_554
Al9 Co2 Al3 126.70(3) . .
Al6 Co2 Al3 72.60(3) . .
Al7 Co2 Al3 74.68(4) . .
Al3 Co2 Al3 105.21(5) 1_554 .
Al9 Co2 Al4 73.02(3) . 3_545
Al6 Co2 Al4 126.92(3) . 3_545
Al7 Co2 Al4 74.91(4) . 3_545
Al3 Co2 Al4 66.55(3) 1_554 3_545
Al3 Co2 Al4 149.59(5) . 3_545
Al9 Co2 Al4 73.02(3) . 3_546
Al6 Co2 Al4 126.92(3) . 3_546
Al7 Co2 Al4 74.91(4) . 3_546
Al3 Co2 Al4 149.59(5) 1_554 3_546
Al3 Co2 Al4 66.55(3) . 3_546
Al4 Co2 Al4 104.98(5) 3_545 3_546
Al9 Co2 Al1 68.02(3) . .
Al6 Co2 Al1 68.52(3) . .
Al7 Co2 Al1 129.76(2) . .
Al3 Co2 Al1 141.11(4) 1_554 .
Al3 Co2 Al1 63.70(4) . .
Al4 Co2 Al1 141.04(4) 3_545 .
Al4 Co2 Al1 63.77(4) 3_546 .
Al9 Co2 Al1 68.02(3) . 1_554
Al6 Co2 Al1 68.52(3) . 1_554
Al7 Co2 Al1 129.76(2) . 1_554
Al3 Co2 Al1 63.70(4) 1_554 1_554
Al3 Co2 Al1 141.11(4) . 1_554
Al4 Co2 Al1 63.77(4) 3_545 1_554
Al4 Co2 Al1 141.04(4) 3_546 1_554
Al1 Co2 Al1 100.48(5) . 1_554
Co2 Al1 Co2 100.48(5) . 1_556
Co2 Al1 Al3 56.63(3) . .
Co2 Al1 Al3 56.63(3) 1_556 .
Co2 Al1 Al4 56.67(3) . 3_546
Co2 Al1 Al4 56.67(3) 1_556 3_546
Al3 Al1 Al4 61.47(5) . 3_546
Co2 Al1 Al9 51.647(17) . .
Co2 Al1 Al9 119.14(5) 1_556 .
Al3 Al1 Al9 105.08(4) . .
Al4 Al1 Al9 63.85(3) 3_546 .
Co2 Al1 Al9 119.14(5) . 1_556
Co2 Al1 Al9 51.646(17) 1_556 1_556
Al3 Al1 Al9 105.08(4) . 1_556
Al4 Al1 Al9 63.85(3) 3_546 1_556
Al9 Al1 Al9 92.16(3) . 1_556
Co2 Al1 Al6 118.52(5) . 1_556
Co2 Al1 Al6 51.61(3) 1_556 1_556
Al3 Al1 Al6 63.33(4) . 1_556
Al4 Al1 Al6 104.90(5) 3_546 1_556
Al9 Al1 Al6 167.56(6) . 1_556
Al9 Al1 Al6 86.978(16) 1_556 1_556
Co2 Al1 Al6 51.61(3) . .
Co2 Al1 Al6 118.52(5) 1_556 .
Al3 Al1 Al6 63.32(4) . .
Al4 Al1 Al6 104.90(5) 3_546 .
Al9 Al1 Al6 86.978(16) . .
Al9 Al1 Al6 167.56(6) 1_556 .
Al6 Al1 Al6 91.20(5) 1_556 .
Co2 Al1 Al5 112.31(3) . 7_565
Co2 Al1 Al5 112.31(3) 1_556 7_565
Al3 Al1 Al5 95.71(5) . 7_565
Al4 Al1 Al5 157.19(6) 3_546 7_565
Al9 Al1 Al5 127.87(3) . 7_565
Al9 Al1 Al5 127.87(3) 1_556 7_565
Al6 Al1 Al5 60.70(3) 1_556 7_565
Al6 Al1 Al5 60.71(3) . 7_565
Co2 Al1 Al4 111.95(3) . 7_565
Co2 Al1 Al4 111.95(3) 1_556 7_565
Al3 Al1 Al4 156.46(6) . 7_565
Al4 Al1 Al4 94.98(5) 3_546 7_565
Al9 Al1 Al4 60.31(3) . 7_565
Al9 Al1 Al4 60.31(3) 1_556 7_565
Al6 Al1 Al4 128.75(3) 1_556 7_565
Al6 Al1 Al4 128.75(3) . 7_565
Al5 Al1 Al4 107.83(5) 7_565 7_565
Co2 Al1 Sm1 89.996(12) . 7_565
Co2 Al1 Sm1 169.51(4) 1_556 7_565
Al3 Al1 Sm1 131.76(3) . 7_565
Al4 Al1 Sm1 130.94(3) 3_546 7_565
Al9 Al1 Sm1 67.223(17) . 7_565
Al9 Al1 Sm1 122.29(4) 1_556 7_565
Al6 Al1 Sm1 123.36(5) 1_556 7_565
Al6 Al1 Sm1 68.66(3) . 7_565
Al5 Al1 Sm1 63.37(3) 7_565 7_565
Al4 Al1 Sm1 62.79(3) 7_565 7_565
Co2 Al1 Sm1 169.51(4) . 7_566
Co2 Al1 Sm1 89.996(12) 1_556 7_566
Al3 Al1 Sm1 131.76(3) . 7_566
Al4 Al1 Sm1 130.94(3) 3_546 7_566
Al9 Al1 Sm1 122.29(4) . 7_566
Al9 Al1 Sm1 67.223(17) 1_556 7_566
Al6 Al1 Sm1 68.66(3) 1_556 7_566
Al6 Al1 Sm1 123.36(5) . 7_566
Al5 Al1 Sm1 63.37(3) 7_565 7_566
Al4 Al1 Sm1 62.79(3) 7_565 7_566
Sm1 Al1 Sm1 79.52(3) 7_565 7_566
Co1 Al2 Co1 101.97(4) . 1_556
Co1 Al2 Al8 55.91(2) . .
Co1 Al2 Al8 55.91(2) 1_556 .
Co1 Al2 Al4 113.31(4) . .
Co1 Al2 Al4 113.32(4) 1_556 .
Al8 Al2 Al4 101.85(6) . .
Co1 Al2 Al5 57.77(3) . 7_565
Co1 Al2 Al5 57.77(3) 1_556 7_565
Al8 Al2 Al5 59.19(3) . 7_565
Al4 Al2 Al5 161.04(7) . 7_565
Co1 Al2 Al6 51.05(3) . .
Co1 Al2 Al6 118.43(5) 1_556 .
Al8 Al2 Al6 101.99(4) . .
Al4 Al2 Al6 127.94(3) . .
Al5 Al2 Al6 61.93(3) 7_565 .
Co1 Al2 Al6 118.43(5) . 1_556
Co1 Al2 Al6 51.05(3) 1_556 1_556
Al8 Al2 Al6 101.99(4) . 1_556
Al4 Al2 Al6 127.94(3) . 1_556
Al5 Al2 Al6 61.93(3) 7_565 1_556
Al6 Al2 Al6 90.63(5) . 1_556
Co1 Al2 Sm1 167.71(4) . 1_556
Co1 Al2 Sm1 89.052(13) 1_556 1_556
Al8 Al2 Sm1 136.28(2) . 1_556
Al4 Al2 Sm1 66.09(3) . 1_556
Al5 Al2 Sm1 126.55(4) 7_565 1_556
Al6 Al2 Sm1 118.74(5) . 1_556
Al6 Al2 Sm1 64.63(3) 1_556 1_556
Co1 Al2 Sm1 89.052(13) . .
Co1 Al2 Sm1 167.71(4) 1_556 .
Al8 Al2 Sm1 136.28(3) . .
Al4 Al2 Sm1 66.09(3) . .
Al5 Al2 Sm1 126.55(4) 7_565 .
Al6 Al2 Sm1 64.63(3) . .
Al6 Al2 Sm1 118.74(5) 1_556 .
Sm1 Al2 Sm1 79.50(3) 1_556 .
Co2 Al3 Co2 105.20(5) . 1_556
Co2 Al3 Al5 115.72(4) . .
Co2 Al3 Al5 115.72(4) 1_556 .
Co2 Al3 Al1 59.67(3) . .
Co2 Al3 Al1 59.67(3) 1_556 .
Al5 Al3 Al1 169.34(6) . .
Co2 Al3 Al4 56.79(3) . 3_546
Co2 Al3 Al4 56.79(3) 1_556 3_546
Al5 Al3 Al4 110.00(5) . 3_546
Al1 Al3 Al4 59.34(5) . 3_546
Co2 Al3 Al6 51.15(3) . .
Co2 Al3 Al6 118.21(5) 1_556 .
Al5 Al3 Al6 126.01(3) . .
Al1 Al3 Al6 59.97(4) . .
Al4 Al3 Al6 101.08(4) 3_546 .
Co2 Al3 Al6 118.21(5) . 1_556
Co2 Al3 Al6 51.15(3) 1_556 1_556
Al5 Al3 Al6 126.01(3) . 1_556
Al1 Al3 Al6 59.97(4) . 1_556
Al4 Al3 Al6 101.08(4) 3_546 1_556
Al6 Al3 Al6 87.62(5) . 1_556
Co2 Al3 Sm1 87.760(13) . .
Co2 Al3 Sm1 164.31(4) 1_556 .
Al5 Al3 Sm1 64.25(3) . .
Al1 Al3 Sm1 123.09(4) . .
Al4 Al3 Sm1 138.85(2) 3_546 .
Al6 Al3 Sm1 63.24(3) . .
Al6 Al3 Sm1 115.01(4) 1_556 .
Co2 Al3 Sm1 164.31(4) . 1_556
Co2 Al3 Sm1 87.761(13) 1_556 1_556
Al5 Al3 Sm1 64.25(3) . 1_556
Al1 Al3 Sm1 123.09(4) . 1_556
Al4 Al3 Sm1 138.85(2) 3_546 1_556
Al6 Al3 Sm1 115.01(4) . 1_556
Al6 Al3 Sm1 63.24(3) 1_556 1_556
Sm1 Al3 Sm1 78.18(3) . 1_556
Co2 Al4 Co2 104.98(5) 3_556 3
Co2 Al4 Al2 115.35(4) 3_556 .
Co2 Al4 Al2 115.35(4) 3 .
Co2 Al4 Al1 59.56(3) 3_556 3_556
Co2 Al4 Al1 59.56(3) 3 3_556
Al2 Al4 Al1 168.38(7) . 3_556
Co2 Al4 Al3 56.66(3) 3_556 3_556
Co2 Al4 Al3 56.66(3) 3 3_556
Al2 Al4 Al3 109.19(6) . 3_556
Al1 Al4 Al3 59.19(5) 3_556 3_556
Co2 Al4 Al9 50.740(18) 3_556 3_556
Co2 Al4 Al9 117.46(5) 3 3_556
Al2 Al4 Al9 127.17(3) . 3_556
Al1 Al4 Al9 59.24(3) 3_556 3_556
Al3 Al4 Al9 100.28(4) 3_556 3_556
Co2 Al4 Al9 117.46(5) 3_556 3
Co2 Al4 Al9 50.740(18) 3 3
Al2 Al4 Al9 127.17(3) . 3
Al1 Al4 Al9 59.24(3) 3_556 3
Al3 Al4 Al9 100.28(4) 3_556 3
Al9 Al4 Al9 87.19(4) 3_556 3
Co2 Al4 Al1 107.01(4) 3_556 7_665
Co2 Al4 Al1 107.01(4) 3 7_665
Al2 Al4 Al1 106.60(6) . 7_665
Al1 Al4 Al1 85.01(5) 3_556 7_665
Al3 Al4 Al1 144.20(6) 3_556 7_665
Al9 Al4 Al1 56.27(2) 3_556 7_665
Al9 Al4 Al1 56.27(2) 3 7_665
Co2 Al4 Sm1 88.211(14) 3_556 1_556
Co2 Al4 Sm1 164.68(4) 3 1_556
Al2 Al4 Sm1 63.80(3) . 1_556
Al1 Al4 Sm1 124.17(4) 3_556 1_556
Al3 Al4 Sm1 138.66(2) 3_556 1_556
Al9 Al4 Sm1 65.032(17) 3_556 1_556
Al9 Al4 Sm1 116.32(4) 3 1_556
Al1 Al4 Sm1 60.77(3) 7_665 1_556
Co2 Al4 Sm1 164.68(4) 3_556 .
Co2 Al4 Sm1 88.212(14) 3 .
Al2 Al4 Sm1 63.80(3) . .
Al1 Al4 Sm1 124.17(4) 3_556 .
Al3 Al4 Sm1 138.66(2) 3_556 .
Al9 Al4 Sm1 116.32(4) 3_556 .
Al9 Al4 Sm1 65.032(17) 3 .
Al1 Al4 Sm1 60.77(3) 7_665 .
Sm1 Al4 Sm1 77.74(3) 1_556 .
Co1 Al5 Co1 102.36(5) 7_665 7_666
Co1 Al5 Al8 55.94(2) 7_665 3_546
Co1 Al5 Al8 55.94(2) 7_666 3_546
Co1 Al5 Al3 112.40(4) 7_665 .
Co1 Al5 Al3 112.40(4) 7_666 .
Al8 Al5 Al3 100.75(4) 3_546 .
Co1 Al5 Al2 58.02(3) 7_665 7_665
Co1 Al5 Al2 58.02(3) 7_666 7_665
Al8 Al5 Al2 59.02(4) 3_546 7_665
Al3 Al5 Al2 159.77(6) . 7_665
Co1 Al5 Al1 109.40(4) 7_665 7_665
Co1 Al5 Al1 109.40(4) 7_666 7_665
Al8 Al5 Al1 148.68(6) 3_546 7_665
Al3 Al5 Al1 110.57(5) . 7_665
Al2 Al5 Al1 89.66(5) 7_665 7_665
Co1 Al5 Al6 117.21(6) 7_665 7_666
Co1 Al5 Al6 50.60(3) 7_666 7_666
Al8 Al5 Al6 100.81(4) 3_546 7_666
Al3 Al5 Al6 129.89(3) . 7_666
Al2 Al5 Al6 60.42(4) 7_665 7_666
Al1 Al5 Al6 58.80(3) 7_665 7_666
Co1 Al5 Al6 50.60(3) 7_665 7_665
Co1 Al5 Al6 117.21(6) 7_666 7_665
Al8 Al5 Al6 100.81(4) 3_546 7_665
Al3 Al5 Al6 129.89(3) . 7_665
Al2 Al5 Al6 60.42(4) 7_665 7_665
Al1 Al5 Al6 58.80(3) 7_665 7_665
Al6 Al5 Al6 88.98(5) 7_666 7_665
Co1 Al5 Sm1 89.277(12) 7_665 .
Co1 Al5 Sm1 167.85(3) 7_666 .
Al8 Al5 Sm1 135.65(2) 3_546 .
Al3 Al5 Sm1 65.20(3) . .
Al2 Al5 Sm1 128.15(4) 7_665 .
Al1 Al5 Sm1 62.64(3) 7_665 .
Al6 Al5 Sm1 120.77(4) 7_666 .
Al6 Al5 Sm1 67.73(3) 7_665 .
Co1 Al5 Sm1 167.85(3) 7_665 1_556
Co1 Al5 Sm1 89.277(12) 7_666 1_556
Al8 Al5 Sm1 135.65(2) 3_546 1_556
Al3 Al5 Sm1 65.20(3) . 1_556
Al2 Al5 Sm1 128.15(4) 7_665 1_556
Al1 Al5 Sm1 62.64(3) 7_665 1_556
Al6 Al5 Sm1 67.73(3) 7_666 1_556
Al6 Al5 Sm1 120.77(4) 7_665 1_556
Sm1 Al5 Sm1 78.91(3) . 1_556
Co1 Al6 Co2 177.65(6) . .
Co1 Al6 Al1 118.79(4) . .
Co2 Al6 Al1 59.87(3) . .
Co1 Al6 Al1 118.79(4) . 1_554
Co2 Al6 Al1 59.87(3) . 1_554
Al1 Al6 Al1 91.20(5) . 1_554
Co1 Al6 Al2 59.17(3) . .
Co2 Al6 Al2 122.13(4) . .
Al1 Al6 Al2 89.04(3) . .
Al1 Al6 Al2 177.68(5) 1_554 .
Co1 Al6 Al2 59.17(3) . 1_554
Co2 Al6 Al2 122.13(4) . 1_554
Al1 Al6 Al2 177.68(5) . 1_554
Al1 Al6 Al2 89.04(3) 1_554 1_554
Al2 Al6 Al2 90.63(5) . 1_554
Co1 Al6 Al5 58.31(3) . 7_564
Co2 Al6 Al5 120.34(4) . 7_564
Al1 Al6 Al5 120.58(5) . 7_564
Al1 Al6 Al5 60.49(3) 1_554 7_564
Al2 Al6 Al5 117.47(4) . 7_564
Al2 Al6 Al5 57.65(4) 1_554 7_564
Co1 Al6 Al5 58.31(3) . 7_565
Co2 Al6 Al5 120.34(4) . 7_565
Al1 Al6 Al5 60.49(3) . 7_565
Al1 Al6 Al5 120.58(5) 1_554 7_565
Al2 Al6 Al5 57.65(4) . 7_565
Al2 Al6 Al5 117.47(4) 1_554 7_565
Al5 Al6 Al5 88.98(5) 7_564 7_565
Co1 Al6 Al3 125.03(3) . 1_554
Co2 Al6 Al3 56.25(3) . 1_554
Al1 Al6 Al3 116.11(4) . 1_554
Al1 Al6 Al3 56.70(4) 1_554 1_554
Al2 Al6 Al3 125.15(5) . 1_554
Al2 Al6 Al3 65.88(3) 1_554 1_554
Al5 Al6 Al3 91.58(3) 7_564 1_554
Al5 Al6 Al3 176.17(5) 7_565 1_554
Co1 Al6 Al3 125.03(3) . .
Co2 Al6 Al3 56.25(3) . .
Al1 Al6 Al3 56.70(4) . .
Al1 Al6 Al3 116.11(5) 1_554 .
Al2 Al6 Al3 65.88(3) . .
Al2 Al6 Al3 125.15(5) 1_554 .
Al5 Al6 Al3 176.17(5) 7_564 .
Al5 Al6 Al3 91.58(3) 7_565 .
Al3 Al6 Al3 87.62(5) 1_554 .
Co1 Al6 Sm1 92.12(4) . .
Co2 Al6 Sm1 90.22(4) . .
Al1 Al6 Sm1 119.29(4) . .
Al1 Al6 Sm1 119.30(4) 1_554 .
Al2 Al6 Sm1 62.47(3) . .
Al2 Al6 Sm1 62.47(3) 1_554 .
Al5 Al6 Sm1 120.12(4) 7_564 .
Al5 Al6 Sm1 120.12(4) 7_565 .
Al3 Al6 Sm1 62.71(3) 1_554 .
Al3 Al6 Sm1 62.71(3) . .
Co1 Al6 Sm1 88.59(4) . 7_565
Co2 Al6 Sm1 89.07(4) . 7_565
Al1 Al6 Sm1 60.30(3) . 7_565
Al1 Al6 Sm1 60.30(3) 1_554 7_565
Al2 Al6 Sm1 117.95(3) . 7_565
Al2 Al6 Sm1 117.95(3) 1_554 7_565
Al5 Al6 Sm1 60.30(3) 7_564 7_565
Al5 Al6 Sm1 60.30(3) 7_565 7_565
Al3 Al6 Sm1 116.84(3) 1_554 7_565
Al3 Al6 Sm1 116.84(3) . 7_565
Sm1 Al6 Sm1 179.29(3) . 7_565
Co2 Al7 Co1 145.87(7) . 7_665
Co2 Al7 Co1 145.83(6) . 3_545
Co1 Al7 Co1 68.30(4) 7_665 3_545
Co2 Al7 Al8 136.358(16) . 3_546
Co1 Al7 Al8 53.22(2) 7_665 3_546
Co1 Al7 Al8 53.20(2) 3_545 3_546
Co2 Al7 Al8 136.358(16) . 3_545
Co1 Al7 Al8 53.22(2) 7_665 3_545
Co1 Al7 Al8 53.20(2) 3_545 3_545
Al8 Al7 Al8 87.28(3) 3_546 3_545
Co1 Al8 Co1 180.0 . 5_566
Co1 Al8 Co1 70.843(19) . 5_565
Co1 Al8 Co1 109.157(19) 5_566 5_565
Co1 Al8 Co1 109.157(19) . 1_556
Co1 Al8 Co1 70.843(19) 5_566 1_556
Co1 Al8 Co1 180.000(19) 5_565 1_556
Co1 Al8 Al2 60.303(15) . .
Co1 Al8 Al2 119.697(15) 5_566 .
Co1 Al8 Al2 119.697(15) 5_565 .
Co1 Al8 Al2 60.303(15) 1_556 .
Co1 Al8 Al2 119.697(15) . 5_566
Co1 Al8 Al2 60.303(15) 5_566 5_566
Co1 Al8 Al2 60.303(15) 5_565 5_566
Co1 Al8 Al2 119.697(15) 1_556 5_566
Al2 Al8 Al2 180.0 . 5_566
Co1 Al8 Al5 60.051(15) . 7_565
Co1 Al8 Al5 119.951(15) 5_566 7_565
Co1 Al8 Al5 119.951(15) 5_565 7_565
Co1 Al8 Al5 60.049(15) 1_556 7_565
Al2 Al8 Al5 61.79(4) . 7_565
Al2 Al8 Al5 118.21(4) 5_566 7_565
Co1 Al8 Al5 119.949(15) . 3_556
Co1 Al8 Al5 60.049(15) 5_566 3_556
Co1 Al8 Al5 60.049(15) 5_565 3_556
Co1 Al8 Al5 119.951(15) 1_556 3_556
Al2 Al8 Al5 118.21(4) . 3_556
Al2 Al8 Al5 61.79(4) 5_566 3_556
Al5 Al8 Al5 180.0 7_565 3_556
Co1 Al8 Al7 55.73(3) . 7_565
Co1 Al8 Al7 124.27(3) 5_566 7_565
Co1 Al8 Al7 55.82(3) 5_565 7_565
Co1 Al8 Al7 124.18(3) 1_556 7_565
Al2 Al8 Al7 112.00(3) . 7_565
Al2 Al8 Al7 68.00(3) 5_566 7_565
Al5 Al8 Al7 68.38(3) 7_565 7_565
Al5 Al8 Al7 111.62(3) 3_556 7_565
Co1 Al8 Al7 124.27(3) . 3_556
Co1 Al8 Al7 55.73(3) 5_566 3_556
Co1 Al8 Al7 124.18(3) 5_565 3_556
Co1 Al8 Al7 55.82(3) 1_556 3_556
Al2 Al8 Al7 68.00(3) . 3_556
Al2 Al8 Al7 112.00(3) 5_566 3_556
Al5 Al8 Al7 111.62(3) 7_565 3_556
Al5 Al8 Al7 68.38(3) 3_556 3_556
Al7 Al8 Al7 180.0 7_565 3_556
Co1 Al8 Al7 124.18(3) . 7_566
Co1 Al8 Al7 55.82(3) 5_566 7_566
Co1 Al8 Al7 124.27(3) 5_565 7_566
Co1 Al8 Al7 55.73(3) 1_556 7_566
Al2 Al8 Al7 112.00(3) . 7_566
Al2 Al8 Al7 68.00(3) 5_566 7_566
Al5 Al8 Al7 68.38(3) 7_565 7_566
Al5 Al8 Al7 111.62(3) 3_556 7_566
Al7 Al8 Al7 87.28(3) 7_565 7_566
Al7 Al8 Al7 92.72(3) 3_556 7_566
Co1 Al8 Al7 55.82(3) . 3
Co1 Al8 Al7 124.18(3) 5_566 3
Co1 Al8 Al7 55.73(3) 5_565 3
Co1 Al8 Al7 124.27(3) 1_556 3
Al2 Al8 Al7 68.00(3) . 3
Al2 Al8 Al7 112.00(3) 5_566 3
Al5 Al8 Al7 111.62(3) 7_565 3
Al5 Al8 Al7 68.38(3) 3_556 3
Al7 Al8 Al7 92.72(3) 7_565 3
Al7 Al8 Al7 87.28(3) 3_556 3
Al7 Al8 Al7 180.0 7_566 3
Co2 Al9 Co2 180.0 5 .
Co2 Al9 Al1 60.33(3) 5 5
Co2 Al9 Al1 119.67(3) . 5
Co2 Al9 Al1 60.33(3) 5 5_556
Co2 Al9 Al1 119.67(3) . 5_556
Al1 Al9 Al1 92.16(3) 5 5_556
Co2 Al9 Al1 119.67(3) 5 1_554
Co2 Al9 Al1 60.33(3) . 1_554
Al1 Al9 Al1 87.84(3) 5 1_554
Al1 Al9 Al1 180.00(6) 5_556 1_554
Co2 Al9 Al1 119.67(3) 5 .
Co2 Al9 Al1 60.33(3) . .
Al1 Al9 Al1 180.0 5 .
Al1 Al9 Al1 87.84(3) 5_556 .
Al1 Al9 Al1 92.16(3) 1_554 .
Co2 Al9 Al4 56.24(2) 5 7_564
Co2 Al9 Al4 123.76(2) . 7_564
Al1 Al9 Al4 56.90(3) 5 7_564
Al1 Al9 Al4 116.57(3) 5_556 7_564
Al1 Al9 Al4 63.43(3) 1_554 7_564
Al1 Al9 Al4 123.10(3) . 7_564
Co2 Al9 Al4 123.76(2) 5 3_546
Co2 Al9 Al4 56.24(2) . 3_546
Al1 Al9 Al4 123.10(3) 5 3_546
Al1 Al9 Al4 63.43(3) 5_556 3_546
Al1 Al9 Al4 116.57(3) 1_554 3_546
Al1 Al9 Al4 56.90(3) . 3_546
Al4 Al9 Al4 180.00(6) 7_564 3_546
Co2 Al9 Al4 56.24(2) 5 7_565
Co2 Al9 Al4 123.76(2) . 7_565
Al1 Al9 Al4 116.57(3) 5 7_565
Al1 Al9 Al4 56.90(3) 5_556 7_565
Al1 Al9 Al4 123.10(3) 1_554 7_565
Al1 Al9 Al4 63.43(3) . 7_565
Al4 Al9 Al4 87.19(3) 7_564 7_565
Al4 Al9 Al4 92.81(3) 3_546 7_565
Co2 Al9 Al4 123.76(2) 5 3_545
Co2 Al9 Al4 56.24(2) . 3_545
Al1 Al9 Al4 63.43(3) 5 3_545
Al1 Al9 Al4 123.10(3) 5_556 3_545
Al1 Al9 Al4 56.90(3) 1_554 3_545
Al1 Al9 Al4 116.57(3) . 3_545
Al4 Al9 Al4 92.81(3) 7_564 3_545
Al4 Al9 Al4 87.19(3) 3_546 3_545
Al4 Al9 Al4 180.00(4) 7_565 3_545
Co2 Al9 Sm1 89.005(14) 5 7_565
Co2 Al9 Sm1 90.994(14) . 7_565
Al1 Al9 Sm1 118.51(2) 5 7_565
Al1 Al9 Sm1 118.51(2) 5_556 7_565
Al1 Al9 Sm1 61.49(2) 1_554 7_565
Al1 Al9 Sm1 61.49(2) . 7_565
Al4 Al9 Sm1 61.71(2) 7_564 7_565
Al4 Al9 Sm1 118.29(2) 3_546 7_565
Al4 Al9 Sm1 61.71(2) 7_565 7_565
Al4 Al9 Sm1 118.29(2) 3_545 7_565
Co2 Al9 Sm1 90.995(14) 5 3_545
Co2 Al9 Sm1 89.006(14) . 3_545
Al1 Al9 Sm1 61.49(2) 5 3_545
Al1 Al9 Sm1 61.49(2) 5_556 3_545
Al1 Al9 Sm1 118.51(2) 1_554 3_545
Al1 Al9 Sm1 118.51(2) . 3_545
Al4 Al9 Sm1 118.29(2) 7_564 3_545
Al4 Al9 Sm1 61.71(2) 3_546 3_545
Al4 Al9 Sm1 118.29(2) 7_565 3_545
Al4 Al9 Sm1 61.71(2) 3_545 3_545
Sm1 Al9 Sm1 180.0 7_565 3_545

loop_
_geom_bond_atom_site_label_1
_geom_bond_atom_site_label_2
_geom_bond_distance
_geom_bond_site_symmetry_2
Sm1 Al1 3.1137(10) 7_665
Sm1 Al1 3.1137(10) 7_664
Sm1 Al2 3.1145(9) 1_554
Sm1 Al2 3.1146(9) .
Sm1 Al5 3.1339(9) 1_554
Sm1 Al5 3.1340(9) .
Sm1 Al3 3.1586(9) .
Sm1 Al3 3.1586(9) 1_554
Sm1 Al4 3.1734(10) .
Sm1 Al4 3.1734(10) 1_554
Sm1 Al6 3.1735(12) .
Sm1 Al9 3.2671(2) 3
Co1 Al6 2.3215(11) .
Co1 Al8 2.4439(3) .
Co1 Al8 2.4439(3) 1_554
Co1 Al7 2.5216(13) 7_565
Co1 Al7 2.5251(14) 3
Co1 Al5 2.5562(8) 7_564
Co1 Al5 2.5562(8) 7_565
Co1 Al2 2.5633(8) .
Co1 Al2 2.5633(8) 1_554
Co1 Co1 2.8329(10) 5_565
Co2 Al9 2.3382(5) .
Co2 Al6 2.3481(11) .
Co2 Al7 2.4500(14) .
Co2 Al3 2.5069(8) 1_554
Co2 Al3 2.5069(8) .
Co2 Al4 2.5106(8) 3_545
Co2 Al4 2.5106(8) 3_546
Co2 Al1 2.5907(9) .
Co2 Al1 2.5907(9) 1_554
Al1 Co2 2.5907(9) 1_556
Al1 Al3 2.6910(19) .
Al1 Al4 2.6953(18) 3_546
Al1 Al9 2.7649(8) .
Al1 Al9 2.7649(8) 1_556
Al1 Al6 2.7875(11) 1_556
Al1 Al6 2.7875(11) .
Al1 Al5 2.8360(15) 7_565
Al1 Al4 2.9735(17) 7_565
Al1 Sm1 3.1137(10) 7_565
Al1 Sm1 3.1137(10) 7_566
Al2 Co1 2.5633(8) 1_556
Al2 Al8 2.6473(12) .
Al2 Al4 2.6631(19) .
Al2 Al5 2.7211(19) 7_565
Al2 Al6 2.8012(12) .
Al2 Al6 2.8012(12) 1_556
Al2 Sm1 3.1146(9) 1_556
Al3 Co2 2.5069(8) 1_556
Al3 Al5 2.687(2) .
Al3 Al4 2.7528(17) 3_546
Al3 Al6 2.8769(12) .
Al3 Al6 2.8769(12) 1_556
Al3 Sm1 3.1586(9) 1_556
Al4 Co2 2.5106(8) 3_556
Al4 Co2 2.5106(8) 3
Al4 Al1 2.6954(18) 3_556
Al4 Al3 2.7529(17) 3_556
Al4 Al9 2.8881(9) 3_556
Al4 Al9 2.8881(9) 3
Al4 Al1 2.9735(17) 7_665
Al4 Sm1 3.1733(10) 1_556
Al5 Co1 2.5561(8) 7_665
Al5 Co1 2.5561(8) 7_666
Al5 Al8 2.6518(11) 3_546
Al5 Al2 2.7211(19) 7_665
Al5 Al1 2.8361(15) 7_665
Al5 Al6 2.8420(12) 7_666
Al5 Al6 2.8420(12) 7_665
Al5 Sm1 3.1340(9) 1_556
Al6 Al1 2.7876(11) 1_554
Al6 Al2 2.8012(12) 1_554
Al6 Al5 2.8420(12) 7_564
Al6 Al5 2.8420(12) 7_565
Al6 Al3 2.8769(12) 1_554
Al6 Sm1 3.3388(12) 7_565
Al7 Co1 2.5216(13) 7_665
Al7 Co1 2.5251(14) 3_545
Al7 Al8 2.8857(9) 3_546
Al7 Al8 2.8857(9) 3_545
Al8 Co1 2.4439(3) 5_566
Al8 Co1 2.4439(3) 5_565
Al8 Co1 2.4439(3) 1_556
Al8 Al2 2.6473(12) 5_566
Al8 Al5 2.6519(11) 7_565
Al8 Al5 2.6519(11) 3_556
Al8 Al7 2.8857(9) 7_565
Al8 Al7 2.8857(9) 3_556
Al8 Al7 2.8857(9) 7_566
Al8 Al7 2.8857(9) 3
Al9 Co2 2.3382(5) 5
Al9 Al1 2.7649(8) 5
Al9 Al1 2.7649(8) 5_556
Al9 Al1 2.7649(8) 1_554
Al9 Al4 2.8881(9) 7_564
Al9 Al4 2.8881(9) 3_546
Al9 Al4 2.8881(9) 7_565
Al9 Al4 2.8881(9) 3_545
Al9 Sm1 3.2671(2) 7_565
Al9 Sm1 3.2671(2) 3_545
